data_7231505
loop_
_publ_author_name
'Dutta, Sabarni'
'Jana, Subrata'
'Mahapatra, Prithwish'
'Bauz\'a, Antonio'
'Frontera, Antonio'
'Ghosh, Ashutosh'

_publ_section_title
;
 Joining of trinuclear (CuL)2M (M = MnII and CdII) nodes by 1,3- and
 1,4-benzenedicarboxylate linkers: positional isomeric effect on
 co-crystallization
;
_journal_issue 41
_journal_name_full CrystEngComm
_journal_page_first 6490
_journal_paper_doi 10.1039/C8CE01168K
_journal_volume 20
_journal_year 2018
_chemical_formula_sum 'C84 H84 Cu4 Mn N8 O12'
_chemical_formula_weight 1706.73
_space_group_crystal_system monoclinic
_space_group_IT_number 15
_space_group_name_Hall '-C 2yc'
_space_group_name_H-M_alt 'C 1 2/c 1'
_symmetry_space_group_name_Hall '-C 2yc'
_symmetry_space_group_name_H-M 'C 1 2/c 1'
_atom_sites_solution_hydrogens geom
_audit_creation_method SHELXL-2014/7
_audit_update_record
;
2018-09-07 deposited with the CCDC.
2018-09-10 downloaded from the CCDC.
;
_cell_angle_alpha 90
_cell_angle_beta 120.204(4)
_cell_angle_gamma 90
_cell_formula_units_Z 4
_cell_length_a 33.368(10)
_cell_length_b 11.339(4)
_cell_length_c 22.334(7)
_cell_measurement_reflns_used 5684
_cell_measurement_temperature 296(2)
_cell_measurement_theta_max 24.499
_cell_measurement_theta_min 1.412
_cell_volume 7303(4)
_computing_cell_refinement 'Bruker SAINT'
_computing_data_collection 'Bruker APEX2'
_computing_data_reduction 'Bruker SAINT'
_computing_molecular_graphics 'Bruker SHELXTL'
_computing_publication_material 'Bruker SHELXTL'
_computing_structure_refinement 'SHELXL-2014 (Sheldrick 2014)'
_computing_structure_solution 'SHELXS-97 (Sheldrick 2008)'
_diffrn_ambient_temperature 296(2)
_diffrn_measured_fraction_theta_full 0.934
_diffrn_measured_fraction_theta_max 0.934
_diffrn_measurement_device_type 'Bruker APEX-II CCD'
_diffrn_measurement_method '\f and \w scans'
_diffrn_radiation_type MoK\a
_diffrn_radiation_wavelength 0.71073
_diffrn_reflns_av_R_equivalents 0.0706
_diffrn_reflns_av_unetI/netI 0.0876
_diffrn_reflns_Laue_measured_fraction_full 0.934
_diffrn_reflns_Laue_measured_fraction_max 0.934
_diffrn_reflns_limit_h_max 38
_diffrn_reflns_limit_h_min -36
_diffrn_reflns_limit_k_max 13
_diffrn_reflns_limit_k_min -13
_diffrn_reflns_limit_l_max 24
_diffrn_reflns_limit_l_min -26
_diffrn_reflns_number 16431
_diffrn_reflns_point_group_measured_fraction_full 0.934
_diffrn_reflns_point_group_measured_fraction_max 0.934
_diffrn_reflns_theta_full 24.499
_diffrn_reflns_theta_max 24.499
_diffrn_reflns_theta_min 1.412
_exptl_absorpt_coefficient_mu 1.386
_exptl_absorpt_correction_T_max 0.986
_exptl_absorpt_correction_T_min 0.951
_exptl_absorpt_correction_type empirical
_exptl_absorpt_process_details SADABS
_exptl_crystal_colour green
_exptl_crystal_density_diffrn 1.552
_exptl_crystal_description needle
_exptl_crystal_F_000 3524.0
_exptl_crystal_size_max 0.04
_exptl_crystal_size_mid 0.03
_exptl_crystal_size_min 0.01
_refine_diff_density_max 0.373
_refine_diff_density_min -0.705
_refine_diff_density_rms 0.081
_refine_ls_extinction_method none
_refine_ls_goodness_of_fit_ref 0.962
_refine_ls_hydrogen_treatment constr
_refine_ls_matrix_type full
_refine_ls_number_parameters 498
_refine_ls_number_reflns 5684
_refine_ls_number_restraints 0
_refine_ls_restrained_S_all 0.962
_refine_ls_R_factor_all 0.0944
_refine_ls_R_factor_gt 0.0499
_refine_ls_shift/su_max 0.005
_refine_ls_shift/su_mean 0.000
_refine_ls_structure_factor_coef Fsqd
_refine_ls_weighting_details 'w=1/[\s^2^(Fo^2^)+(0.0553P)^2^] where P=(Fo^2^+2Fc^2^)/3'
_refine_ls_weighting_scheme calc
_refine_ls_wR_factor_gt 0.1034
_refine_ls_wR_factor_ref 0.1239
_reflns_Friedel_coverage 0.000
_reflns_number_gt 3471
_reflns_number_total 5684
_reflns_threshold_expression 'I > 2\s(I)'
_cod_data_source_file c8ce01168k2.cif
_cod_data_source_block 4
_cod_depositor_comments
;
The following automatic conversions were performed:

'_exptl_absorpt_correction_type' value 'EMPIRICAL' changed to
'empirical' according to
/home/data/users/saulius/crontab/automatic-downloads/rss-feeds/RSC/lib/dictionaries/cif_core.dic
dictionary named 'cif_core.dic' version 2.4.2 from 2011-04-26.

Automatic conversion script
Id: cif_fix_values 4973 2017-02-22 13:04:09Z antanas 

 Adding full bibliography for 7231504--7231507.cif.
;
_cod_database_code 7231505
_shelx_shelxl_version_number 2014/7
_shelx_space_group_comment
;
The symmetry employed for this shelxl refinement is uniquely defined
by the following loop, which should always be used as a source of
symmetry information in preference to the above space-group names.
They are only intended as comments.
;

loop_
_space_group_symop_operation_xyz
'x, y, z'
'-x, y, -z+1/2'
'x+1/2, y+1/2, z'
'-x+1/2, y+1/2, -z+1/2'
'-x, -y, -z'
'x, -y, z-1/2'
'-x+1/2, -y+1/2, -z'
'x+1/2, -y+1/2, z-1/2'

loop_
_atom_site_label
_atom_site_type_symbol
_atom_site_fract_x
_atom_site_fract_y
_atom_site_fract_z
_atom_site_U_iso_or_equiv
_atom_site_adp_type
_atom_site_occupancy
_atom_site_site_symmetry_order
_atom_site_calc_flag
_atom_site_refinement_flags_posn
_atom_site_refinement_flags_adp
_atom_site_refinement_flags_occupancy
Cu1 Cu 0.52652(2) 0.27249(5) 0.59109(3) 0.0357(2) Uani 1 1 d . . .
Cu2 Cu 0.74381(2) 0.63689(6) 0.54047(4) 0.0479(2) Uani 1 1 d . . .
Mn1 Mn 0.5000 0.5000 0.5000 0.0349(3) Uani 1 2 d S . P
O4 O 0.50001(12) 0.5585(3) 0.59085(17) 0.0403(9) Uani 1 1 d . . .
O1 O 0.47161(11) 0.3264(3) 0.50877(17) 0.0378(9) Uani 1 1 d . . .
O2 O 0.56007(12) 0.3906(3) 0.56771(17) 0.0399(9) Uani 1 1 d . . .
O3 O 0.51432(13) 0.3950(3) 0.65438(17) 0.0457(10) Uani 1 1 d . . .
O5 O 0.74263(13) 0.6444(3) 0.45355(19) 0.0475(10) Uani 1 1 d . . .
N1 N 0.49356(15) 0.1241(3) 0.5873(2) 0.0365(11) Uani 1 1 d . . .
O6 O 0.80892(12) 0.6124(3) 0.58930(19) 0.0543(11) Uani 1 1 d . . .
N2 N 0.58561(17) 0.2143(3) 0.6668(2) 0.0386(11) Uani 1 1 d . . .
N3 N 0.67790(16) 0.6777(4) 0.4944(3) 0.0445(12) Uani 1 1 d . . .
C24 C 0.5000 0.5127(5) 0.7500 0.0291(17) Uani 1 2 d S T P
H24 H 0.5000 0.4307 0.7500 0.035 Uiso 1 2 calc R U P
C21 C 0.50277(17) 0.5715(4) 0.6981(2) 0.0342(13) Uani 1 1 d . . .
N4 N 0.74226(18) 0.5577(5) 0.6183(2) 0.0567(14) Uani 1 1 d . . .
C1 C 0.44452(18) 0.2567(4) 0.4567(3) 0.0364(13) Uani 1 1 d . . .
C20 C 0.50557(17) 0.5025(4) 0.6429(3) 0.0366(13) Uani 1 1 d . . .
C19 C 0.5962(2) 0.3546(4) 0.5636(3) 0.0383(14) Uani 1 1 d . . .
C7 C 0.46332(19) 0.0728(4) 0.5312(3) 0.0400(14) Uani 1 1 d . . .
C25 C 0.7072(2) 0.5995(4) 0.3977(3) 0.0438(15) Uani 1 1 d . . .
C30 C 0.6606(2) 0.6071(4) 0.3823(3) 0.0447(15) Uani 1 1 d . . .
C14 C 0.62727(19) 0.2702(4) 0.6087(3) 0.0395(14) Uani 1 1 d . . .
C6 C 0.44182(18) 0.1329(4) 0.4645(3) 0.0369(13) Uani 1 1 d . . .
C12 C 0.6246(2) 0.2241(4) 0.6680(3) 0.0424(15) Uani 1 1 d . . .
C2 C 0.41731(19) 0.3069(5) 0.3912(3) 0.0437(15) Uani 1 1 d . . .
H2 H 0.4173 0.3883 0.3865 0.052 Uiso 1 1 calc R U .
C11 C 0.5862(2) 0.1649(5) 0.7278(3) 0.0492(16) Uani 1 1 d . . .
H11A H 0.6020 0.2193 0.7663 0.059 Uiso 1 1 calc R U .
H11B H 0.6034 0.0915 0.7405 0.059 Uiso 1 1 calc R U .
C22 C 0.5025(2) 0.6939(4) 0.6983(3) 0.0478(16) Uani 1 1 d . . .
H22 H 0.5040 0.7355 0.6636 0.057 Uiso 1 1 calc R U .
C31 C 0.6483(2) 0.6640(4) 0.4300(3) 0.0454(15) Uani 1 1 d . . .
C13 C 0.6697(2) 0.1902(5) 0.7317(3) 0.0584(17) Uani 1 1 d . . .
H13A H 0.6699 0.2187 0.7723 0.088 Uiso 1 1 calc R U .
H13B H 0.6952 0.2244 0.7292 0.088 Uiso 1 1 calc R U .
H13C H 0.6727 0.1059 0.7341 0.088 Uiso 1 1 calc R U .
C10 C 0.5386(2) 0.1425(5) 0.7155(3) 0.0509(16) Uani 1 1 d . . .
H10A H 0.5227 0.2173 0.7078 0.061 Uiso 1 1 calc R U .
H10B H 0.5411 0.1074 0.7569 0.061 Uiso 1 1 calc R U .
C9 C 0.5099(2) 0.0626(4) 0.6547(3) 0.0502(16) Uani 1 1 d . . .
H9A H 0.5282 -0.0055 0.6572 0.060 Uiso 1 1 calc R U .
H9B H 0.4833 0.0347 0.6572 0.060 Uiso 1 1 calc R U .
C29 C 0.6263(2) 0.5613(5) 0.3192(3) 0.0553(17) Uani 1 1 d . . .
H29 H 0.5957 0.5645 0.3092 0.066 Uiso 1 1 calc R U .
C43 C 0.8231(2) 0.5052(5) 0.6093(3) 0.0499(16) Uani 1 1 d . . .
C18 C 0.6054(2) 0.4050(5) 0.5141(3) 0.0552(16) Uani 1 1 d . . .
H18 H 0.5872 0.4674 0.4870 0.066 Uiso 1 1 calc R U .
C3 C 0.3908(2) 0.2398(5) 0.3342(3) 0.0527(16) Uani 1 1 d . . .
H3 H 0.3734 0.2758 0.2912 0.063 Uiso 1 1 calc R U .
C23 C 0.5000 0.7536(6) 0.7500 0.059(3) Uani 1 2 d S T P
H23 H 0.5000 0.8356 0.7500 0.070 Uiso 1 2 calc R U P
C5 C 0.4142(2) 0.0680(5) 0.4038(3) 0.0563(17) Uani 1 1 d . . .
H5 H 0.4127 -0.0134 0.4072 0.068 Uiso 1 1 calc R U .
C38 C 0.8023(2) 0.4249(5) 0.6339(3) 0.0542(17) Uani 1 1 d . . .
C15 C 0.6626(2) 0.2294(5) 0.5969(3) 0.0568(17) Uani 1 1 d . . .
H15 H 0.6823 0.1699 0.6249 0.068 Uiso 1 1 calc R U .
C27 C 0.6803(3) 0.5009(5) 0.2875(4) 0.069(2) Uani 1 1 d . . .
H27 H 0.6870 0.4636 0.2564 0.083 Uiso 1 1 calc R U .
C26 C 0.7160(2) 0.5443(5) 0.3491(3) 0.0591(18) Uani 1 1 d . . .
H26 H 0.7464 0.5370 0.3586 0.071 Uiso 1 1 calc R U .
C35 C 0.7100(2) 0.6070(6) 0.6389(3) 0.075(2) Uani 1 1 d . . .
H35A H 0.7245 0.6062 0.6889 0.090 Uiso 1 1 calc R U .
H35B H 0.6823 0.5588 0.6199 0.090 Uiso 1 1 calc R U .
C4 C 0.3895(2) 0.1191(5) 0.3398(3) 0.0622(18) Uani 1 1 d . . .
H4 H 0.3720 0.0729 0.3006 0.075 Uiso 1 1 calc R U .
C8 C 0.4469(2) -0.0516(5) 0.5323(3) 0.0656(19) Uani 1 1 d . . .
H8A H 0.4611 -0.1057 0.5155 0.098 Uiso 1 1 calc R U .
H8B H 0.4138 -0.0555 0.5033 0.098 Uiso 1 1 calc R U .
H8C H 0.4554 -0.0724 0.5789 0.098 Uiso 1 1 calc R U .
C42 C 0.8622(2) 0.4656(5) 0.6078(3) 0.0670(19) Uani 1 1 d . . .
H42 H 0.8777 0.5179 0.5943 0.080 Uiso 1 1 calc R U .
C33 C 0.6627(2) 0.7381(5) 0.5381(3) 0.0657(19) Uani 1 1 d . . .
H33A H 0.6338 0.7035 0.5298 0.079 Uiso 1 1 calc R U .
H33B H 0.6569 0.8205 0.5248 0.079 Uiso 1 1 calc R U .
C34 C 0.6971(2) 0.7306(6) 0.6130(3) 0.072(2) Uani 1 1 d . . .
H34A H 0.6847 0.7696 0.6387 0.087 Uiso 1 1 calc R U .
H34B H 0.7249 0.7727 0.6220 0.087 Uiso 1 1 calc R U .
C36 C 0.7664(2) 0.4649(6) 0.6480(3) 0.0637(19) Uani 1 1 d . . .
C28 C 0.6353(3) 0.5123(5) 0.2719(3) 0.071(2) Uani 1 1 d . . .
H28 H 0.6111 0.4867 0.2294 0.085 Uiso 1 1 calc R U .
C17 C 0.6405(3) 0.3638(6) 0.5053(3) 0.0684(19) Uani 1 1 d . . .
H17 H 0.6453 0.3971 0.4714 0.082 Uiso 1 1 calc R U .
C32 C 0.5992(2) 0.7061(5) 0.3993(3) 0.0678(19) Uani 1 1 d . . .
H32A H 0.5826 0.6545 0.4134 0.102 Uiso 1 1 calc R U .
H32B H 0.5845 0.7061 0.3497 0.102 Uiso 1 1 calc R U .
H32C H 0.5990 0.7846 0.4153 0.102 Uiso 1 1 calc R U .
C37 C 0.7596(2) 0.3985(6) 0.7013(3) 0.089(2) Uani 1 1 d . . .
H37A H 0.7758 0.4386 0.7450 0.133 Uiso 1 1 calc R U .
H37B H 0.7717 0.3199 0.7062 0.133 Uiso 1 1 calc R U .
H37C H 0.7272 0.3948 0.6862 0.133 Uiso 1 1 calc R U .
C16 C 0.6687(2) 0.2748(7) 0.5453(4) 0.073(2) Uani 1 1 d . . .
H16 H 0.6918 0.2454 0.5377 0.087 Uiso 1 1 calc R U .
C41 C 0.8786(3) 0.3531(6) 0.6255(4) 0.089(2) Uani 1 1 d . . .
H41 H 0.9051 0.3307 0.6244 0.107 Uiso 1 1 calc R U .
C39 C 0.8193(3) 0.3093(6) 0.6492(3) 0.084(2) Uani 1 1 d . . .
H39 H 0.8045 0.2553 0.6630 0.101 Uiso 1 1 calc R U .
C40 C 0.8564(4) 0.2728(7) 0.6447(4) 0.104(3) Uani 1 1 d . . .
H40 H 0.8666 0.1950 0.6545 0.125 Uiso 1 1 calc R U .

loop_
_atom_site_aniso_label
_atom_site_aniso_U_11
_atom_site_aniso_U_22
_atom_site_aniso_U_33
_atom_site_aniso_U_23
_atom_site_aniso_U_13
_atom_site_aniso_U_12
Cu1 0.0444(5) 0.0326(3) 0.0334(4) 0.0004(3) 0.0219(4) -0.0009(3)
Cu2 0.0447(5) 0.0598(4) 0.0425(5) 0.0054(3) 0.0244(4) -0.0034(3)
Mn1 0.0475(8) 0.0335(5) 0.0277(7) -0.0004(5) 0.0218(6) -0.0027(5)
O4 0.058(3) 0.0414(19) 0.031(2) 0.0007(16) 0.029(2) -0.0013(17)
O1 0.040(2) 0.0350(18) 0.031(2) -0.0006(16) 0.012(2) -0.0079(16)
O2 0.045(3) 0.0387(19) 0.040(2) 0.0028(16) 0.025(2) 0.0016(17)
O3 0.068(3) 0.040(2) 0.040(2) 0.0027(17) 0.035(2) 0.0044(18)
O5 0.041(3) 0.064(2) 0.040(2) -0.0028(19) 0.021(2) -0.005(2)
N1 0.037(3) 0.038(2) 0.039(3) 0.006(2) 0.023(3) 0.004(2)
O6 0.042(3) 0.050(2) 0.064(3) 0.013(2) 0.022(2) -0.0024(18)
N2 0.045(3) 0.036(2) 0.032(3) -0.0044(19) 0.018(3) -0.003(2)
N3 0.042(3) 0.055(3) 0.043(3) -0.005(2) 0.026(3) -0.008(2)
C24 0.038(5) 0.027(3) 0.027(4) 0.000 0.020(4) 0.000
C21 0.045(4) 0.032(3) 0.030(3) -0.002(2) 0.022(3) 0.000(2)
N4 0.047(4) 0.084(4) 0.037(3) 0.002(3) 0.020(3) -0.018(3)
C1 0.038(4) 0.042(3) 0.033(3) -0.004(3) 0.021(3) -0.004(3)
C20 0.040(4) 0.037(3) 0.037(3) 0.002(3) 0.023(3) 0.000(2)
C19 0.040(4) 0.043(3) 0.032(3) -0.009(2) 0.019(3) -0.012(3)
C7 0.033(4) 0.035(3) 0.055(4) -0.008(3) 0.024(3) -0.004(3)
C25 0.057(5) 0.039(3) 0.038(4) 0.011(3) 0.025(4) 0.004(3)
C30 0.046(4) 0.037(3) 0.047(4) 0.006(3) 0.021(4) 0.000(3)
C14 0.041(4) 0.040(3) 0.041(4) -0.009(3) 0.022(3) -0.006(3)
C6 0.035(4) 0.036(3) 0.038(3) -0.009(3) 0.017(3) -0.005(2)
C12 0.048(4) 0.032(3) 0.039(4) -0.003(2) 0.015(4) 0.001(3)
C2 0.052(4) 0.043(3) 0.034(4) -0.004(3) 0.020(3) -0.006(3)
C11 0.065(5) 0.047(3) 0.033(4) 0.008(3) 0.023(3) 0.003(3)
C22 0.079(5) 0.034(3) 0.044(4) 0.008(2) 0.041(4) 0.004(3)
C31 0.035(4) 0.044(3) 0.058(4) 0.012(3) 0.024(4) -0.002(3)
C13 0.056(5) 0.053(3) 0.059(4) 0.006(3) 0.023(4) 0.003(3)
C10 0.076(5) 0.048(3) 0.038(4) 0.018(3) 0.035(4) 0.006(3)
C9 0.060(4) 0.044(3) 0.050(4) 0.010(3) 0.030(4) -0.001(3)
C29 0.047(4) 0.048(3) 0.058(5) -0.003(3) 0.017(4) -0.009(3)
C43 0.054(5) 0.047(3) 0.034(4) -0.002(3) 0.011(3) -0.007(3)
C18 0.058(5) 0.062(4) 0.051(4) 0.002(3) 0.032(4) -0.005(3)
C3 0.054(4) 0.056(4) 0.035(4) -0.008(3) 0.013(3) -0.001(3)
C23 0.112(8) 0.027(4) 0.057(6) 0.000 0.057(6) 0.000
C5 0.055(5) 0.039(3) 0.060(4) -0.007(3) 0.018(4) 0.007(3)
C38 0.069(5) 0.049(3) 0.030(3) 0.003(3) 0.014(4) -0.013(3)
C15 0.046(4) 0.058(4) 0.063(5) -0.012(3) 0.025(4) 0.001(3)
C27 0.109(7) 0.053(4) 0.057(5) -0.015(3) 0.050(5) -0.015(4)
C26 0.070(5) 0.053(3) 0.066(5) -0.014(3) 0.044(4) -0.008(3)
C35 0.064(5) 0.116(6) 0.046(4) -0.007(4) 0.029(4) -0.030(4)
C4 0.059(5) 0.055(4) 0.049(4) -0.024(3) 0.010(4) 0.001(3)
C8 0.077(5) 0.043(3) 0.069(5) -0.001(3) 0.032(4) -0.020(3)
C42 0.073(5) 0.062(4) 0.061(5) 0.011(3) 0.030(4) 0.013(4)
C33 0.070(5) 0.080(4) 0.068(5) -0.007(4) 0.050(5) 0.001(4)
C34 0.070(5) 0.100(5) 0.066(5) -0.028(4) 0.048(5) -0.026(4)
C36 0.061(5) 0.079(5) 0.036(4) 0.002(3) 0.013(4) -0.033(4)
C28 0.084(6) 0.057(4) 0.053(5) -0.013(3) 0.022(5) -0.008(4)
C17 0.065(5) 0.091(5) 0.056(5) -0.005(4) 0.036(4) -0.018(4)
C32 0.053(5) 0.081(4) 0.069(5) 0.014(4) 0.030(4) 0.006(4)
C37 0.093(6) 0.106(5) 0.060(5) 0.014(4) 0.033(5) -0.048(5)
C16 0.056(5) 0.102(6) 0.067(5) -0.021(4) 0.037(5) -0.004(4)
C41 0.112(7) 0.075(5) 0.081(6) 0.019(4) 0.049(5) 0.042(5)
C39 0.129(8) 0.061(5) 0.045(5) 0.011(3) 0.032(5) -0.014(5)
C40 0.187(11) 0.057(5) 0.071(6) 0.017(4) 0.068(7) 0.029(6)

loop_
_atom_type_symbol
_atom_type_description
_atom_type_scat_dispersion_real
_atom_type_scat_dispersion_imag
_atom_type_scat_source
C C 0.0033 0.0016 'International Tables Vol C Tables 4.2.6.8 and 6.1.1.4'
H H 0.0000 0.0000 'International Tables Vol C Tables 4.2.6.8 and 6.1.1.4'
N N 0.0061 0.0033 'International Tables Vol C Tables 4.2.6.8 and 6.1.1.4'
O O 0.0106 0.0060 'International Tables Vol C Tables 4.2.6.8 and 6.1.1.4'
Mn Mn 0.3368 0.7283 'International Tables Vol C Tables 4.2.6.8 and 6.1.1.4'
Cu Cu 0.3201 1.2651 'International Tables Vol C Tables 4.2.6.8 and 6.1.1.4'

loop_
_geom_angle_atom_site_label_1
_geom_angle_atom_site_label_2
_geom_angle_atom_site_label_3
_geom_angle
_geom_angle_site_symmetry_1
_geom_angle_site_symmetry_3
O1 Cu1 N2 172.53(16) . .
O1 Cu1 O2 85.77(14) . .
N2 Cu1 O2 89.88(17) . .
O1 Cu1 N1 89.30(15) . .
N2 Cu1 N1 92.69(17) . .
O2 Cu1 N1 159.49(15) . .
O1 Cu1 O3 91.07(14) . .
N2 Cu1 O3 95.24(15) . .
O2 Cu1 O3 93.17(13) . .
N1 Cu1 O3 106.84(15) . .
O1 Cu1 Mn1 45.24(9) . .
N2 Cu1 Mn1 132.30(13) . .
O2 Cu1 Mn1 44.05(10) . .
N1 Cu1 Mn1 134.54(12) . .
O3 Cu1 Mn1 79.06(9) . .
O6 Cu2 O5 91.29(16) . .
O6 Cu2 N3 174.30(17) . .
O5 Cu2 N3 90.68(18) . .
O6 Cu2 N4 87.54(19) . .
O5 Cu2 N4 155.43(19) . .
N3 Cu2 N4 92.9(2) . .
O4 Mn1 O4 180.0 5_666 .
O4 Mn1 O2 92.45(13) 5_666 .
O4 Mn1 O2 87.55(13) . .
O4 Mn1 O2 87.55(13) 5_666 5_666
O4 Mn1 O2 92.44(13) . 5_666
O2 Mn1 O2 180.00(17) . 5_666
O4 Mn1 O1 90.69(12) 5_666 .
O4 Mn1 O1 89.31(12) . .
O2 Mn1 O1 73.83(12) . .
O2 Mn1 O1 106.17(12) 5_666 .
O4 Mn1 O1 89.31(12) 5_666 5_666
O4 Mn1 O1 90.69(12) . 5_666
O2 Mn1 O1 106.17(12) . 5_666
O2 Mn1 O1 73.83(12) 5_666 5_666
O1 Mn1 O1 180.0 . 5_666
O4 Mn1 Cu1 103.10(9) 5_666 .
O4 Mn1 Cu1 76.90(9) . .
O2 Mn1 Cu1 38.88(9) . .
O2 Mn1 Cu1 141.12(9) 5_666 .
O1 Mn1 Cu1 37.79(9) . .
O1 Mn1 Cu1 142.21(9) 5_666 .
O4 Mn1 Cu1 76.89(9) 5_666 5_666
O4 Mn1 Cu1 103.10(9) . 5_666
O2 Mn1 Cu1 141.12(9) . 5_666
O2 Mn1 Cu1 38.88(9) 5_666 5_666
O1 Mn1 Cu1 142.21(9) . 5_666
O1 Mn1 Cu1 37.79(9) 5_666 5_666
Cu1 Mn1 Cu1 180.0 . 5_666
C20 O4 Mn1 130.7(3) . .
C1 O1 Cu1 123.5(3) . .
C1 O1 Mn1 125.7(3) . .
Cu1 O1 Mn1 96.97(13) . .
C19 O2 Cu1 117.9(3) . .
C19 O2 Mn1 132.7(3) . .
Cu1 O2 Mn1 97.07(15) . .
C20 O3 Cu1 126.4(3) . .
C25 O5 Cu2 119.4(3) . .
C7 N1 C9 118.8(4) . .
C7 N1 Cu1 124.7(3) . .
C9 N1 Cu1 116.1(3) . .
C43 O6 Cu2 116.6(4) . .
C12 N2 C11 118.1(5) . .
C12 N2 Cu1 123.8(4) . .
C11 N2 Cu1 117.9(4) . .
C31 N3 C33 118.1(5) . .
C31 N3 Cu2 126.2(4) . .
C33 N3 Cu2 115.5(4) . .
C21 C24 C21 122.2(6) 2_656 .
C21 C24 H24 118.9 2_656 .
C21 C24 H24 118.9 . .
C24 C21 C22 118.5(5) . .
C24 C21 C20 119.7(4) . .
C22 C21 C20 121.8(4) . .
C36 N4 C35 120.8(6) . .
C36 N4 Cu2 122.6(5) . .
C35 N4 Cu2 116.5(4) . .
O1 C1 C2 118.5(4) . .
O1 C1 C6 122.7(5) . .
C2 C1 C6 118.8(5) . .
O3 C20 O4 126.5(5) . .
O3 C20 C21 116.4(4) . .
O4 C20 C21 117.0(4) . .
O2 C19 C14 122.3(5) . .
O2 C19 C18 119.8(5) . .
C14 C19 C18 117.8(5) . .
N1 C7 C6 121.7(4) . .
N1 C7 C8 121.1(5) . .
C6 C7 C8 117.1(5) . .
O5 C25 C26 117.8(6) . .
O5 C25 C30 124.2(5) . .
C26 C25 C30 117.9(6) . .
C29 C30 C25 117.9(5) . .
C29 C30 C31 120.6(6) . .
C25 C30 C31 121.5(5) . .
C19 C14 C15 118.5(5) . .
C19 C14 C12 122.3(5) . .
C15 C14 C12 119.2(5) . .
C5 C6 C1 116.7(5) . .
C5 C6 C7 119.3(5) . .
C1 C6 C7 123.9(5) . .
N2 C12 C14 121.9(5) . .
N2 C12 C13 120.9(5) . .
C14 C12 C13 117.3(5) . .
C3 C2 C1 121.8(5) . .
C3 C2 H2 119.1 . .
C1 C2 H2 119.1 . .
N2 C11 C10 112.3(5) . .
N2 C11 H11A 109.1 . .
C10 C11 H11A 109.1 . .
N2 C11 H11B 109.1 . .
C10 C11 H11B 109.1 . .
H11A C11 H11B 107.9 . .
C23 C22 C21 119.8(5) . .
C23 C22 H22 120.1 . .
C21 C22 H22 120.1 . .
N3 C31 C30 121.8(5) . .
N3 C31 C32 121.5(6) . .
C30 C31 C32 116.6(6) . .
C12 C13 H13A 109.5 . .
C12 C13 H13B 109.5 . .
H13A C13 H13B 109.5 . .
C12 C13 H13C 109.5 . .
H13A C13 H13C 109.5 . .
H13B C13 H13C 109.5 . .
C11 C10 C9 113.9(5) . .
C11 C10 H10A 108.8 . .
C9 C10 H10A 108.8 . .
C11 C10 H10B 108.8 . .
C9 C10 H10B 108.8 . .
H10A C10 H10B 107.7 . .
N1 C9 C10 111.9(4) . .
N1 C9 H9A 109.2 . .
C10 C9 H9A 109.2 . .
N1 C9 H9B 109.2 . .
C10 C9 H9B 109.2 . .
H9A C9 H9B 107.9 . .
C28 C29 C30 123.5(6) . .
C28 C29 H29 118.3 . .
C30 C29 H29 118.3 . .
O6 C43 C42 118.4(5) . .
O6 C43 C38 124.9(6) . .
C42 C43 C38 116.7(6) . .
C17 C18 C19 121.1(6) . .
C17 C18 H18 119.5 . .
C19 C18 H18 119.5 . .
C2 C3 C4 120.5(6) . .
C2 C3 H3 119.8 . .
C4 C3 H3 119.8 . .
C22 C23 C22 121.1(6) . 2_656
C22 C23 H23 119.4 . .
C22 C23 H23 119.4 2_656 .
C4 C5 C6 123.0(5) . .
C4 C5 H5 118.5 . .
C6 C5 H5 118.5 . .
C39 C38 C43 118.8(7) . .
C39 C38 C36 120.9(6) . .
C43 C38 C36 120.2(5) . .
C16 C15 C14 121.9(6) . .
C16 C15 H15 119.1 . .
C14 C15 H15 119.1 . .
C28 C27 C26 120.4(6) . .
C28 C27 H27 119.8 . .
C26 C27 H27 119.8 . .
C27 C26 C25 121.3(6) . .
C27 C26 H26 119.4 . .
C25 C26 H26 119.4 . .
N4 C35 C34 110.3(5) . .
N4 C35 H35A 109.6 . .
C34 C35 H35A 109.6 . .
N4 C35 H35B 109.6 . .
C34 C35 H35B 109.6 . .
H35A C35 H35B 108.1 . .
C5 C4 C3 119.0(5) . .
C5 C4 H4 120.5 . .
C3 C4 H4 120.5 . .
C7 C8 H8A 109.5 . .
C7 C8 H8B 109.5 . .
H8A C8 H8B 109.5 . .
C7 C8 H8C 109.5 . .
H8A C8 H8C 109.5 . .
H8B C8 H8C 109.5 . .
C41 C42 C43 122.5(7) . .
C41 C42 H42 118.7 . .
C43 C42 H42 118.7 . .
N3 C33 C34 113.1(5) . .
N3 C33 H33A 109.0 . .
C34 C33 H33A 109.0 . .
N3 C33 H33B 109.0 . .
C34 C33 H33B 109.0 . .
H33A C33 H33B 107.8 . .
C33 C34 C35 113.6(5) . .
C33 C34 H34A 108.8 . .
C35 C34 H34A 108.8 . .
C33 C34 H34B 108.8 . .
C35 C34 H34B 108.8 . .
H34A C34 H34B 107.7 . .
N4 C36 C38 120.7(6) . .
N4 C36 C37 120.7(7) . .
C38 C36 C37 118.6(6) . .
C29 C28 C27 119.0(7) . .
C29 C28 H28 120.5 . .
C27 C28 H28 120.5 . .
C16 C17 C18 121.1(6) . .
C16 C17 H17 119.4 . .
C18 C17 H17 119.4 . .
C31 C32 H32A 109.5 . .
C31 C32 H32B 109.5 . .
H32A C32 H32B 109.5 . .
C31 C32 H32C 109.5 . .
H32A C32 H32C 109.5 . .
H32B C32 H32C 109.5 . .
C36 C37 H37A 109.5 . .
C36 C37 H37B 109.5 . .
H37A C37 H37B 109.5 . .
C36 C37 H37C 109.5 . .
H37A C37 H37C 109.5 . .
H37B C37 H37C 109.5 . .
C17 C16 C15 119.1(7) . .
C17 C16 H16 120.5 . .
C15 C16 H16 120.5 . .
C42 C41 C40 120.6(8) . .
C42 C41 H41 119.7 . .
C40 C41 H41 119.7 . .
C40 C39 C38 122.7(7) . .
C40 C39 H39 118.7 . .
C38 C39 H39 118.7 . .
C39 C40 C41 118.5(7) . .
C39 C40 H40 120.8 . .
C41 C40 H40 120.8 . .

loop_
_geom_bond_atom_site_label_1
_geom_bond_atom_site_label_2
_geom_bond_distance
_geom_bond_site_symmetry_2
Cu1 O1 1.929(3) .
Cu1 N2 1.956(5) .
Cu1 O2 1.976(3) .
Cu1 N1 1.989(4) .
Cu1 O3 2.162(3) .
Cu1 Mn1 3.1250(9) .
Cu2 O6 1.898(4) .
Cu2 O5 1.924(4) .
Cu2 N3 1.958(5) .
Cu2 N4 1.980(5) .
Mn1 O4 2.135(3) 5_666
Mn1 O4 2.135(3) .
Mn1 O2 2.190(3) .
Mn1 O2 2.190(3) 5_666
Mn1 O1 2.236(3) .
Mn1 O1 2.236(3) 5_666
Mn1 Cu1 3.1250(9) 5_666
O4 C20 1.254(5) .
O1 C1 1.317(5) .
O2 C19 1.318(6) .
O3 C20 1.249(5) .
O5 C25 1.314(6) .
N1 C7 1.286(6) .
N1 C9 1.491(6) .
O6 C43 1.299(6) .
N2 C12 1.294(6) .
N2 C11 1.466(6) .
N3 C31 1.281(6) .
N3 C33 1.475(7) .
C24 C21 1.381(5) 2_656
C24 C21 1.381(5) .
C24 H24 0.9300 .
C21 C22 1.387(6) .
C21 C20 1.502(6) .
N4 C36 1.287(8) .
N4 C35 1.478(7) .
C1 C2 1.396(7) .
C1 C6 1.423(6) .
C19 C14 1.399(7) .
C19 C18 1.409(7) .
C7 C6 1.457(7) .
C7 C8 1.518(7) .
C25 C26 1.407(7) .
C25 C30 1.415(7) .
C30 C29 1.392(7) .
C30 C31 1.471(8) .
C14 C15 1.408(7) .
C14 C12 1.466(7) .
C6 C5 1.405(7) .
C12 C13 1.510(7) .
C2 C3 1.359(7) .
C2 H2 0.9300 .
C11 C10 1.489(7) .
C11 H11A 0.9700 .
C11 H11B 0.9700 .
C22 C23 1.377(6) .
C22 H22 0.9300 .
C31 C32 1.500(8) .
C13 H13A 0.9600 .
C13 H13B 0.9600 .
C13 H13C 0.9600 .
C10 C9 1.509(7) .
C10 H10A 0.9700 .
C10 H10B 0.9700 .
C9 H9A 0.9700 .
C9 H9B 0.9700 .
C29 C28 1.353(8) .
C29 H29 0.9300 .
C43 C42 1.395(8) .
C43 C38 1.412(7) .
C18 C17 1.366(8) .
C18 H18 0.9300 .
C3 C4 1.378(7) .
C3 H3 0.9300 .
C23 C22 1.377(6) 2_656
C23 H23 0.9300 .
C5 C4 1.368(7) .
C5 H5 0.9300 .
C38 C39 1.401(9) .
C38 C36 1.459(9) .
C15 C16 1.367(8) .
C15 H15 0.9300 .
C27 C28 1.368(8) .
C27 C26 1.379(8) .
C27 H27 0.9300 .
C26 H26 0.9300 .
C35 C34 1.494(8) .
C35 H35A 0.9700 .
C35 H35B 0.9700 .
C4 H4 0.9300 .
C8 H8A 0.9600 .
C8 H8B 0.9600 .
C8 H8C 0.9600 .
C42 C41 1.366(8) .
C42 H42 0.9300 .
C33 C34 1.479(8) .
C33 H33A 0.9700 .
C33 H33B 0.9700 .
C34 H34A 0.9700 .
C34 H34B 0.9700 .
C36 C37 1.516(8) .
C28 H28 0.9300 .
C17 C16 1.362(9) .
C17 H17 0.9300 .
C32 H32A 0.9600 .
C32 H32B 0.9600 .
C32 H32C 0.9600 .
C37 H37A 0.9600 .
C37 H37B 0.9600 .
C37 H37C 0.9600 .
C16 H16 0.9300 .
C41 C40 1.372(10) .
C41 H41 0.9300 .
C39 C40 1.356(10) .
C39 H39 0.9300 .
C40 H40 0.9300 .
